data_7715224
loop_
_publ_author_name
'Luff, Martin S.'
'Walther, Luis'
'Finze, Maik'
'Radius, Udo'

_publ_section_title
;
 NHC-ligated nickel(II) cyanoborate complexes and salts.
;
_journal_issue 12
_journal_name_full 'Dalton transactions (Cambridge, England : 2003)'
_journal_page_first 5391
_journal_page_last 5400
_journal_paper_doi 10.1039/d4dt00231h
_journal_volume 53
_journal_year 2024
_chemical_formula_moiety 'C18 H28 B2 N8 Ni, C H2 Cl2'
_chemical_formula_sum 'C19 H30 B2 Cl2 N8 Ni'
_chemical_formula_weight 521.74
_space_group_crystal_system monoclinic
_space_group_IT_number 15
_space_group_name_Hall '-C 2yc'
_space_group_name_H-M_alt 'C 1 2/c 1'
_atom_sites_solution_hydrogens mixed
_audit_creation_method SHELXL-2018/3
_audit_update_record
;
2024-01-24 deposited with the CCDC.	2024-02-21 downloaded from the CCDC.
;
_cell_angle_alpha 90
_cell_angle_beta 106.022(2)
_cell_angle_gamma 90
_cell_formula_units_Z 4
_cell_length_a 10.4717(2)
_cell_length_b 14.7360(2)
_cell_length_c 17.6069(3)
_cell_measurement_reflns_used 18149
_cell_measurement_temperature 100(2)
_cell_measurement_theta_max 76.9620
_cell_measurement_theta_min 5.2550
_cell_volume 2611.40(8)
_computing_cell_refinement 'CrysAlisPro 1.171.41.93a (Rigaku OD, 2020)'
_computing_data_collection 'CrysAlisPro 1.171.41.93a (Rigaku OD, 2020)'
_computing_data_reduction 'CrysAlisPro 1.171.41.93a (Rigaku OD, 2020)'
_computing_molecular_graphics 'ShelXLe (Huebschle et all, 2011)'
_computing_publication_material 'SHELXL-2014/6 (Sheldrick, 2014)'
_computing_structure_refinement 'SHELXL-2018/3 (Sheldrick, 2018)'
_computing_structure_solution 'SHELXT 2014/5 (Sheldrick, 2014)'
_diffrn_ambient_temperature 100(2)
_diffrn_detector_area_resol_mean 10.0000
_diffrn_measured_fraction_theta_full 0.995
_diffrn_measured_fraction_theta_max 0.987
_diffrn_measurement_device_type 'XtaLAB Synergy, Dualflex, HyPix'
_diffrn_measurement_method '\w scans'
_diffrn_radiation_type CuK\a
_diffrn_radiation_wavelength 1.54184
_diffrn_reflns_av_R_equivalents 0.0458
_diffrn_reflns_av_unetI/netI 0.0202
_diffrn_reflns_Laue_measured_fraction_full 0.995
_diffrn_reflns_Laue_measured_fraction_max 0.987
_diffrn_reflns_limit_h_max 12
_diffrn_reflns_limit_h_min -13
_diffrn_reflns_limit_k_max 17
_diffrn_reflns_limit_k_min -18
_diffrn_reflns_limit_l_max 22
_diffrn_reflns_limit_l_min -21
_diffrn_reflns_number 24108
_diffrn_reflns_point_group_measured_fraction_full 0.995
_diffrn_reflns_point_group_measured_fraction_max 0.987
_diffrn_reflns_theta_full 72.000
_diffrn_reflns_theta_max 76.763
_diffrn_reflns_theta_min 5.227
_diffrn_source 'micro-focus sealed X-ray tube'
_exptl_absorpt_coefficient_mu 3.130
_exptl_absorpt_correction_T_max 1.000
_exptl_absorpt_correction_T_min 0.299
_exptl_absorpt_correction_type gaussian
_exptl_absorpt_process_details
;
CrysAlisPro 1.171.41.92a (Rigaku Oxford Diffraction, 2020)
Numerical absorption correction based on gaussian integration over
a multifaceted crystal model
Empirical absorption correction using spherical harmonics,
implemented in SCALE3 ABSPACK scaling algorithm.
;
_exptl_crystal_colour yellow
_exptl_crystal_density_diffrn 1.327
_exptl_crystal_description block
_exptl_crystal_F_000 1088
_exptl_crystal_size_max 0.280
_exptl_crystal_size_mid 0.250
_exptl_crystal_size_min 0.200
_refine_diff_density_max 0.962
_refine_diff_density_min -0.366
_refine_diff_density_rms 0.084
_refine_ls_extinction_coef 0.00038(11)
_refine_ls_extinction_expression Fc^*^=kFc[1+0.001xFc^2^\l^3^/sin(2\q)]^-1/4^
_refine_ls_extinction_method 'SHELXL-2018/3 (Sheldrick 2018)'
_refine_ls_goodness_of_fit_ref 1.109
_refine_ls_hydrogen_treatment mixed
_refine_ls_matrix_type full
_refine_ls_number_parameters 166
_refine_ls_number_reflns 2727
_refine_ls_number_restraints 12
_refine_ls_restrained_S_all 1.124
_refine_ls_R_factor_all 0.0493
_refine_ls_R_factor_gt 0.0482
_refine_ls_shift/su_max 0.000
_refine_ls_shift/su_mean 0.000
_refine_ls_structure_factor_coef Fsqd
_refine_ls_weighting_details 'w=1/[\s^2^(Fo^2^)+(0.0750P)^2^+8.3224P] where P=(Fo^2^+2Fc^2^)/3'
_refine_ls_weighting_scheme calc
_refine_ls_wR_factor_gt 0.1490
_refine_ls_wR_factor_ref 0.1497
_reflns_Friedel_coverage 0.000
_reflns_number_gt 2618
_reflns_number_total 2727
_reflns_threshold_expression 'I > 2\s(I)'
_cod_data_source_file d4dt00231h2.cif
_cod_data_source_block Compound_cis_13b
_cod_depositor_comments 'Adding full bibliography for 7715213--7715230.cif.'
_cod_original_sg_symbol_H-M 'C 2/c'
_cod_database_code 7715224
_shelx_shelxl_version_number 2018/3
_shelx_space_group_comment
;
The symmetry employed for this shelxl refinement is uniquely defined
by the following loop, which should always be used as a source of
symmetry information in preference to the above space-group names.
They are only intended as comments.
;
_shelx_estimated_absorpt_t_min 0.474
_shelx_estimated_absorpt_t_max 0.573

loop_
_space_group_symop_operation_xyz
'x, y, z'
'-x, y, -z+1/2'
'x+1/2, y+1/2, z'
'-x+1/2, y+1/2, -z+1/2'
'-x, -y, -z'
'x, -y, z-1/2'
'-x+1/2, -y+1/2, -z'
'x+1/2, -y+1/2, z-1/2'

loop_
_atom_site_label
_atom_site_type_symbol
_atom_site_fract_x
_atom_site_fract_y
_atom_site_fract_z
_atom_site_U_iso_or_equiv
_atom_site_adp_type
_atom_site_occupancy
_atom_site_site_symmetry_order
_atom_site_calc_flag
_atom_site_refinement_flags_posn
_atom_site_refinement_flags_adp
_atom_site_refinement_flags_occupancy
_atom_site_disorder_assembly
_atom_site_disorder_group
C1_1 C 0.5795(2) 0.72484(16) 0.32239(14) 0.0189(5) Uani 1 1 d . . . . .
N2_1 N 0.55230(19) 0.74521(14) 0.39087(11) 0.0195(4) Uani 1 1 d . . . . .
C3_1 C 0.6274(2) 0.81991(17) 0.42720(14) 0.0214(5) Uani 1 1 d . . . . .
C4_1 C 0.7030(2) 0.84466(17) 0.37969(14) 0.0212(5) Uani 1 1 d . . . . .
N5_1 N 0.67239(19) 0.78502(13) 0.31588(11) 0.0186(4) Uani 1 1 d . . . . .
C6_1 C 0.4624(3) 0.69453(18) 0.42536(14) 0.0249(5) Uani 1 1 d . . . . .
H00G_1 H 0.391209 0.734675 0.431375 0.037 Uiso 1 1 calc R U . . .
H00H_1 H 0.511764 0.671094 0.477249 0.037 Uiso 1 1 calc R U . . .
H00I_1 H 0.423802 0.643762 0.390631 0.037 Uiso 1 1 calc R U . . .
C7_1 C 0.6174(3) 0.8576(2) 0.50412(15) 0.0281(6) Uani 1 1 d . . . . .
H00J_1 H 0.671503 0.912747 0.516758 0.042 Uiso 1 1 calc R U . . .
H00K_1 H 0.649620 0.812569 0.545957 0.042 Uiso 1 1 calc R U . . .
H00L_1 H 0.524488 0.872359 0.500106 0.042 Uiso 1 1 calc R U . . .
C8_1 C 0.8005(3) 0.91994(18) 0.38577(16) 0.0273(6) Uani 1 1 d . . . . .
H8_1 H 0.887608 0.894643 0.387112 0.041 Uiso 1 1 calc R U . . .
H00E_1 H 0.807282 0.954530 0.434265 0.041 Uiso 1 1 calc R U . . .
H00F_1 H 0.770554 0.960103 0.339925 0.041 Uiso 1 1 calc R U . . .
C9_1 C 0.7386(3) 0.78593(18) 0.25301(15) 0.0240(5) Uani 1 1 d . . . . .
H00A_1 H 0.717417 0.730013 0.221950 0.036 Uiso 1 1 calc R U . . .
H00B_1 H 0.834946 0.790000 0.276271 0.036 Uiso 1 1 calc R U . . .
H9_1 H 0.708034 0.838402 0.218600 0.036 Uiso 1 1 calc R U . . .
Ni1_2 Ni 0.500000 0.63241(4) 0.250000 0.0177(2) Uani 1 2 d S T P . .
N1_3 N 0.4187(2) 0.54167(15) 0.17693(13) 0.0233(4) Uani 1 1 d . . . . .
C2_3 C 0.3697(2) 0.48471(17) 0.13449(15) 0.0222(5) Uani 1 1 d . . . . .
B3_3 B 0.2995(3) 0.40693(19) 0.07514(17) 0.0251(6) Uani 1 1 d . . . . .
H1_3 H 0.305(3) 0.422(2) 0.012(2) 0.038 Uiso 1 1 d . U . . .
H1A_3 H 0.195(4) 0.404(3) 0.076(2) 0.038 Uiso 1 1 d . U . . .
C4_3 C 0.3692(3) 0.31281(17) 0.10387(14) 0.0231(5) Uani 1 1 d . . . . .
N5_3 N 0.4185(3) 0.24460(17) 0.12334(15) 0.0345(6) Uani 1 1 d . . . . .
C1_411 C 0.5204(6) 0.0811(3) 0.2614(4) 0.0304(12) Uiso 0.5 1 d . U P A -2
H1A_411 H 0.451916 0.124014 0.231737 0.037 Uiso 0.5 1 calc R U P A -2
H1B_411 H 0.584636 0.116612 0.302428 0.037 Uiso 0.5 1 calc R U P A -2
Cl1_411 Cl 0.6023(3) 0.0399(2) 0.19787(17) 0.0685(8) Uani 0.5 1 d . U P A -2
Cl2_411 Cl 0.4443(2) 0.00524(14) 0.30831(13) 0.0379(5) Uani 0.5 1 d . U P A -2

loop_
_atom_site_aniso_label
_atom_site_aniso_U_11
_atom_site_aniso_U_22
_atom_site_aniso_U_33
_atom_site_aniso_U_23
_atom_site_aniso_U_13
_atom_site_aniso_U_12
C1_1 0.0192(11) 0.0214(11) 0.0164(10) 0.0016(9) 0.0052(8) 0.0030(8)
N2_1 0.0211(9) 0.0222(10) 0.0154(9) -0.0003(7) 0.0054(7) 0.0011(8)
C3_1 0.0214(11) 0.0239(12) 0.0176(11) -0.0030(9) 0.0030(9) 0.0027(9)
C4_1 0.0222(11) 0.0201(11) 0.0204(11) -0.0022(9) 0.0043(9) 0.0006(9)
N5_1 0.0200(9) 0.0204(10) 0.0154(9) 0.0001(7) 0.0049(7) 0.0003(7)
C6_1 0.0255(12) 0.0325(13) 0.0187(11) 0.0029(10) 0.0091(9) 0.0005(10)
C7_1 0.0272(13) 0.0363(14) 0.0200(12) -0.0089(10) 0.0050(10) 0.0026(10)
C8_1 0.0282(13) 0.0243(12) 0.0279(13) -0.0061(10) 0.0050(10) -0.0054(10)
C9_1 0.0263(12) 0.0295(13) 0.0186(11) 0.0005(10) 0.0101(9) -0.0028(10)
Ni1_2 0.0207(3) 0.0166(3) 0.0157(3) 0.000 0.0046(2) 0.000
N1_3 0.0236(10) 0.0226(10) 0.0232(10) 0.0013(8) 0.0056(8) 0.0020(8)
C2_3 0.0231(11) 0.0215(12) 0.0217(11) 0.0013(9) 0.0060(9) 0.0015(9)
B3_3 0.0322(15) 0.0195(13) 0.0210(13) -0.0021(10) 0.0033(11) -0.0006(11)
C4_3 0.0298(12) 0.0228(12) 0.0190(11) -0.0022(9) 0.0104(9) -0.0040(10)
N5_3 0.0462(14) 0.0284(12) 0.0327(12) 0.0034(10) 0.0172(11) 0.0032(10)
Cl1_411 0.088(2) 0.0768(19) 0.0583(15) 0.0292(14) 0.0496(15) 0.0504(15)
Cl2_411 0.0370(9) 0.0375(10) 0.0378(9) 0.0152(8) 0.0079(7) -0.0049(7)

loop_
_atom_type_symbol
_atom_type_description
_atom_type_scat_dispersion_real
_atom_type_scat_dispersion_imag
_atom_type_scat_source
C C 0.0181 0.0091 'International Tables Vol C Tables 4.2.6.8 and 6.1.1.4'
H H 0.0000 0.0000 'International Tables Vol C Tables 4.2.6.8 and 6.1.1.4'
B B 0.0090 0.0039 'International Tables Vol C Tables 4.2.6.8 and 6.1.1.4'
N N 0.0311 0.0180 'International Tables Vol C Tables 4.2.6.8 and 6.1.1.4'
Cl Cl 0.3639 0.7018 'International Tables Vol C Tables 4.2.6.8 and 6.1.1.4'
Ni Ni -3.0029 0.5091 'International Tables Vol C Tables 4.2.6.8 and 6.1.1.4'

loop_
_geom_angle_atom_site_label_1
_geom_angle_atom_site_label_2
_geom_angle_atom_site_label_3
_geom_angle
_geom_angle_site_symmetry_1
_geom_angle_site_symmetry_3
_geom_angle_publ_flag
N5_1 C1_1 N2_1 105.4(2) . . ?
N5_1 C1_1 Ni1_2 127.66(17) . . ?
N2_1 C1_1 Ni1_2 126.90(18) . . ?
C1_1 N2_1 C3_1 110.7(2) . . ?
C1_1 N2_1 C6_1 125.3(2) . . ?
C3_1 N2_1 C6_1 123.9(2) . . ?
C4_1 C3_1 N2_1 106.3(2) . . ?
C4_1 C3_1 C7_1 131.3(2) . . ?
N2_1 C3_1 C7_1 122.4(2) . . ?
C3_1 C4_1 N5_1 106.6(2) . . ?
C3_1 C4_1 C8_1 131.5(2) . . ?
N5_1 C4_1 C8_1 121.9(2) . . ?
C1_1 N5_1 C4_1 111.0(2) . . ?
C1_1 N5_1 C9_1 125.3(2) . . ?
C4_1 N5_1 C9_1 123.7(2) . . ?
N2_1 C6_1 H00G_1 109.5 . . ?
N2_1 C6_1 H00H_1 109.5 . . ?
H00G_1 C6_1 H00H_1 109.5 . . ?
N2_1 C6_1 H00I_1 109.5 . . ?
H00G_1 C6_1 H00I_1 109.5 . . ?
H00H_1 C6_1 H00I_1 109.5 . . ?
C3_1 C7_1 H00J_1 109.5 . . ?
C3_1 C7_1 H00K_1 109.5 . . ?
H00J_1 C7_1 H00K_1 109.5 . . ?
C3_1 C7_1 H00L_1 109.5 . . ?
H00J_1 C7_1 H00L_1 109.5 . . ?
H00K_1 C7_1 H00L_1 109.5 . . ?
C4_1 C8_1 H8_1 109.5 . . ?
C4_1 C8_1 H00E_1 109.5 . . ?
H8_1 C8_1 H00E_1 109.5 . . ?
C4_1 C8_1 H00F_1 109.5 . . ?
H8_1 C8_1 H00F_1 109.5 . . ?
H00E_1 C8_1 H00F_1 109.5 . . ?
N5_1 C9_1 H00A_1 109.5 . . ?
N5_1 C9_1 H00B_1 109.5 . . ?
H00A_1 C9_1 H00B_1 109.5 . . ?
N5_1 C9_1 H9_1 109.5 . . ?
H00A_1 C9_1 H9_1 109.5 . . ?
H00B_1 C9_1 H9_1 109.5 . . ?
N1_3 Ni1_2 N1_3 89.81(13) . 2_655 ?
N1_3 Ni1_2 C1_1 179.05(9) . . ?
N1_3 Ni1_2 C1_1 91.09(10) 2_655 . ?
N1_3 Ni1_2 C1_1 91.09(10) . 2_655 ?
N1_3 Ni1_2 C1_1 179.05(10) 2_655 2_655 ?
C1_1 Ni1_2 C1_1 88.02(14) . 2_655 ?
C2_3 N1_3 Ni1_2 177.8(2) . . ?
N1_3 C2_3 B3_3 178.9(3) . . ?
C4_3 B3_3 C2_3 109.4(2) . . ?
C4_3 B3_3 H1_3 109.7(18) . . ?
C2_3 B3_3 H1_3 111.1(18) . . ?
C4_3 B3_3 H1A_3 109.6(19) . . ?
C2_3 B3_3 H1A_3 107.3(19) . . ?
H1_3 B3_3 H1A_3 110(3) . . ?
N5_3 C4_3 B3_3 178.9(3) . . ?
Cl1_411 C1_411 Cl2_411 118.1(3) . . ?
Cl1_411 C1_411 H1A_411 107.8 . . ?
Cl2_411 C1_411 H1A_411 107.8 . . ?
Cl1_411 C1_411 H1B_411 107.8 . . ?
Cl2_411 C1_411 H1B_411 107.8 . . ?
H1A_411 C1_411 H1B_411 107.1 . . ?

loop_
_geom_bond_atom_site_label_1
_geom_bond_atom_site_label_2
_geom_bond_distance
_geom_bond_site_symmetry_2
_geom_bond_publ_flag
C1_1 N5_1 1.344(3) . ?
C1_1 N2_1 1.347(3) . ?
C1_1 Ni1_2 1.894(2) . ?
N2_1 C3_1 1.400(3) . ?
N2_1 C6_1 1.459(3) . ?
C3_1 C4_1 1.351(4) . ?
C3_1 C7_1 1.494(3) . ?
C4_1 N5_1 1.392(3) . ?
C4_1 C8_1 1.491(3) . ?
N5_1 C9_1 1.460(3) . ?
C6_1 H00G_1 0.9800 . ?
C6_1 H00H_1 0.9800 . ?
C6_1 H00I_1 0.9800 . ?
C7_1 H00J_1 0.9800 . ?
C7_1 H00K_1 0.9800 . ?
C7_1 H00L_1 0.9800 . ?
C8_1 H8_1 0.9800 . ?
C8_1 H00E_1 0.9800 . ?
C8_1 H00F_1 0.9800 . ?
C9_1 H00A_1 0.9800 . ?
C9_1 H00B_1 0.9800 . ?
C9_1 H9_1 0.9800 . ?
Ni1_2 N1_3 1.888(2) . ?
Ni1_2 N1_3 1.888(2) 2_655 ?
N1_3 C2_3 1.146(3) . ?
C2_3 B3_3 1.588(4) . ?
B3_3 C4_3 1.584(4) . ?
B3_3 H1_3 1.15(4) . ?
B3_3 H1A_3 1.10(4) . ?
C4_3 N5_3 1.138(4) . ?
C1_411 Cl1_411 1.698(7) . ?
C1_411 Cl2_411 1.712(7) . ?
C1_411 H1A_411 0.9900 . ?
C1_411 H1B_411 0.9900 . ?
